data_1543675
loop_
_publ_author_name
'Nozari, Mohammad'
'Kaur, Manpreet'
'Jasinski, Jerry P.'
'Addison, Anthony W.'
'Arabi Shamsabadi, Ahmad'
'Soroush, Masoud'

_publ_section_title
;
 5,7,12,14-Tetrahydro-5,14:7,12-bis([1,2]benzeno)pentacene-6,13-diol
 dimethylformamide disolvate
;
_journal_coeditor_code ZL4010
_journal_issue 7
_journal_name_full IUCrData
_journal_page_first x161130
_journal_paper_doi 10.1107/S2414314616011305
_journal_volume 1
_journal_year 2016
_chemical_formula_iupac 'C34 H22 O2, 2C3 H7 N O'
_chemical_formula_moiety 'C34 H22 O2, 2(C3 H7 N O)'
_chemical_formula_sum 'C40 H36 N2 O4'
_chemical_formula_weight 608.71
_chemical_name_systematic
;
5,7,12,14-Tetrahydro-5,14:7,12-bis([1,2]benzeno)pentacene-6,13-diol
dimethylformamide disolvate
;
_space_group_crystal_system monoclinic
_space_group_IT_number 14
_space_group_name_Hall '-P 2yn'
_space_group_name_H-M_alt 'P 1 21/n 1'
_symmetry_space_group_name_Hall '-P 2yn'
_symmetry_space_group_name_H-M 'P 1 21/n 1'
_atom_sites_solution_hydrogens geom
_atom_sites_solution_primary direct
_atom_sites_solution_secondary difmap
_audit_creation_method
;
Olex2 1.2
(compiled 2016.02.19 svn.r3266 for OlexSys, GUI svn.r5155)
;
_cell_angle_alpha 90
_cell_angle_beta 98.0838(18)
_cell_angle_gamma 90
_cell_formula_units_Z 2
_cell_length_a 9.3621(2)
_cell_length_b 11.3559(2)
_cell_length_c 15.1920(3)
_cell_measurement_reflns_used 2642
_cell_measurement_temperature 173(2)
_cell_measurement_theta_max 71.4060
_cell_measurement_theta_min 3.8610
_cell_volume 1599.09(5)
_computing_cell_refinement
;
CrysAlis PRO (Agilent, 2014)
;
_computing_data_collection
;
CrysAlis PRO (Agilent, 2014)
;
_computing_data_reduction
;
CrysAlis PRO (Agilent, 2014)
;
_computing_molecular_graphics
;
<i>OLEX2</i> (Dolomanov <i>et al.</i>,  2009)
;
_computing_publication_material
;
<i>OLEX2</i> (Dolomanov <i>et al.</i>,  2009)
;
_computing_structure_refinement
;
SHELXL2014 (Sheldrick, 2015b)
;
_computing_structure_solution
;
SHELXT (Sheldrick, 2015a)
;
_diffrn_ambient_temperature 173(2)
_diffrn_detector_area_resol_mean 16.0416
_diffrn_measured_fraction_theta_full 0.999
_diffrn_measured_fraction_theta_max 0.983
_diffrn_measurement_device 'four-circle diffractometer '
_diffrn_measurement_device_type 'Rigaku Oxford Diffraction EOS Gemini'
_diffrn_measurement_method '\w scans'
_diffrn_radiation_monochromator graphite
_diffrn_radiation_type CuK\a
_diffrn_radiation_wavelength 1.54184
_diffrn_reflns_av_R_equivalents 0.0410
_diffrn_reflns_limit_h_max 11
_diffrn_reflns_limit_h_min -9
_diffrn_reflns_limit_k_max 8
_diffrn_reflns_limit_k_min -13
_diffrn_reflns_limit_l_max 18
_diffrn_reflns_limit_l_min -18
_diffrn_reflns_number 5606
_diffrn_reflns_theta_full 67.684
_diffrn_reflns_theta_max 71.417
_diffrn_reflns_theta_min 4.880
_exptl_absorpt_coefficient_mu 0.648
_exptl_absorpt_correction_T_max 0.93000
_exptl_absorpt_correction_T_min 0.68980
_exptl_absorpt_correction_type multi-scan
_exptl_absorpt_process_details
;
(CrysAlis PRO; Agilent, 2014)
;
_exptl_crystal_colour 'clear yellow'
_exptl_crystal_density_diffrn 1.264
_exptl_crystal_description prism
_exptl_crystal_F_000 644
_exptl_crystal_size_max 0.22
_exptl_crystal_size_mid 0.16
_exptl_crystal_size_min 0.14
_refine_diff_density_max 0.325
_refine_diff_density_min -0.241
_refine_ls_extinction_coef 0.0072(8)
_refine_ls_extinction_expression Fc^*^=kFc[1+0.001xFc^2^\l^3^/sin(2\q)]^-1/4^
_refine_ls_extinction_method
;
SHELXL2014 (Sheldrick, 2015b)
;
_refine_ls_goodness_of_fit_ref 1.035
_refine_ls_hydrogen_treatment constr
_refine_ls_matrix_type full
_refine_ls_number_parameters 212
_refine_ls_number_reflns 3057
_refine_ls_number_restraints 0
_refine_ls_restrained_S_all 1.035
_refine_ls_R_factor_all 0.0559
_refine_ls_R_factor_gt 0.0511
_refine_ls_shift/su_max 0.000
_refine_ls_shift/su_mean 0.000
_refine_ls_structure_factor_coef Fsqd
_refine_ls_weighting_details 'w=1/[\s^2^(Fo^2^)+(0.0825P)^2^+0.2964P] where P=(Fo^2^+2Fc^2^)/3'
_refine_ls_weighting_scheme calc
_refine_ls_wR_factor_gt 0.1379
_refine_ls_wR_factor_ref 0.1438
_reflns_number_gt 2694
_reflns_number_total 3057
_reflns_threshold_expression 'I > 2\s(I)'
_cod_data_source_file zl4010sup1.cif
_cod_data_source_block I
_cod_original_cell_volume 1599.10(6)
_cod_database_code 1543675
_shelx_space_group_comment
;
The symmetry employed for this shelxl refinement is uniquely defined
by the following loop, which should always be used as a source of
symmetry information in preference to the above space-group names.
They are only intended as comments.
;

loop_
_space_group_symop_operation_xyz
'x, y, z'
'-x+1/2, y+1/2, -z+1/2'
'-x, -y, -z'
'x-1/2, -y-1/2, z-1/2'

loop_
_atom_site_type_symbol
_atom_site_label
_atom_site_fract_x
_atom_site_fract_y
_atom_site_fract_z
_atom_site_U_iso_or_equiv
_atom_site_adp_type
_atom_site_calc_flag
_atom_site_occupancy
O O1 0.26816(10) 0.14464(9) 0.52443(7) 0.0248(3) Uani d 1
H H1 0.2885 0.1882 0.5691 0.037 Uiso calc 1
O O1S 0.27960(13) 0.29190(12) 0.66325(9) 0.0421(3) Uani d 1
N N1S 0.12086(14) 0.38670(12) 0.73798(9) 0.0300(3) Uani d 1
C C1 0.38466(14) 0.07611(12) 0.51417(8) 0.0183(3) Uani d 1
C C1S 0.15856(17) 0.30504(14) 0.68404(11) 0.0300(4) Uani d 1
H H1S 0.0857 0.2517 0.6591 0.036 Uiso calc 1
C C2 0.52795(14) 0.10760(12) 0.54195(8) 0.0187(3) Uani d 1
C C2S 0.2248(2) 0.4717(2) 0.77894(15) 0.0579(6) Uani d 1
H H2SA 0.2535 0.4510 0.8416 0.087 Uiso calc 1
H H2SB 0.1813 0.5504 0.7750 0.087 Uiso calc 1
H H2SC 0.3099 0.4713 0.7480 0.087 Uiso calc 1
C C3 0.64047(14) 0.03218(13) 0.52840(9) 0.0189(3) Uani d 1
C C3S -0.0241(2) 0.39602(19) 0.75999(17) 0.0535(6) Uani d 1
H H3SA -0.0650 0.4726 0.7403 0.080 Uiso calc 1
H H3SB -0.0215 0.3888 0.8245 0.080 Uiso calc 1
H H3SC -0.0839 0.3330 0.7301 0.080 Uiso calc 1
C C4 0.78952(14) 0.08027(13) 0.56470(9) 0.0218(3) Uani d 1
H H4 0.8697 0.0255 0.5556 0.026 Uiso calc 1
C C5 0.80135(15) 0.20036(13) 0.52093(9) 0.0222(3) Uani d 1
C C6 0.91058(17) 0.23797(15) 0.47492(11) 0.0306(4) Uani d 1
H H6 0.9867 0.1862 0.4655 0.037 Uiso calc 1
C C7 0.9069(2) 0.35308(17) 0.44255(12) 0.0400(4) Uani d 1
H H7 0.9813 0.3799 0.4109 0.048 Uiso calc 1
C C8 0.7963(2) 0.42845(16) 0.45601(12) 0.0379(4) Uani d 1
H H8 0.7954 0.5068 0.4340 0.045 Uiso calc 1
C C9 0.68584(17) 0.38998(14) 0.50192(10) 0.0278(4) Uani d 1
H H9 0.6094 0.4417 0.5109 0.033 Uiso calc 1
C C10 0.68865(14) 0.27602(13) 0.53422(9) 0.0211(3) Uani d 1
C C11 0.58057(15) 0.22199(12) 0.58893(9) 0.0206(3) Uani d 1
H H11 0.5003 0.2768 0.5980 0.025 Uiso calc 1
C C12 0.67140(15) 0.18401(13) 0.67575(9) 0.0232(3) Uani d 1
C C13 0.65195(18) 0.21928(15) 0.76050(10) 0.0321(4) Uani d 1
H H13 0.5744 0.2699 0.7693 0.038 Uiso calc 1
C C14 0.7483(2) 0.17921(19) 0.83278(11) 0.0436(5) Uani d 1
H H14 0.7375 0.2037 0.8913 0.052 Uiso calc 1
C C15 0.8586(2) 0.1045(2) 0.81966(11) 0.0469(5) Uani d 1
H H15 0.9235 0.0778 0.8694 0.056 Uiso calc 1
C C16 0.87715(18) 0.06715(16) 0.73443(11) 0.0351(4) Uani d 1
H H16 0.9530 0.0145 0.7260 0.042 Uiso calc 1
C C17 0.78356(15) 0.10789(13) 0.66261(10) 0.0241(3) Uani d 1

loop_
_atom_site_aniso_label
_atom_site_aniso_U_11
_atom_site_aniso_U_22
_atom_site_aniso_U_33
_atom_site_aniso_U_12
_atom_site_aniso_U_13
_atom_site_aniso_U_23
O1 0.0166(5) 0.0267(6) 0.0313(6) 0.0050(4) 0.0045(4) -0.0052(4)
O1S 0.0316(7) 0.0533(8) 0.0444(7) 0.0065(6) 0.0156(5) -0.0142(6)
N1S 0.0257(7) 0.0310(7) 0.0361(7) -0.0025(5) 0.0138(6) -0.0064(6)
C1 0.0142(6) 0.0221(7) 0.0193(6) 0.0025(5) 0.0043(5) 0.0013(5)
C1S 0.0285(8) 0.0279(8) 0.0349(8) -0.0004(6) 0.0090(6) -0.0053(6)
C2 0.0178(7) 0.0213(7) 0.0174(6) 0.0006(5) 0.0035(5) -0.0002(5)
C2S 0.0451(11) 0.0764(16) 0.0556(12) -0.0217(11) 0.0185(9) -0.0386(11)
C3 0.0134(6) 0.0246(7) 0.0189(6) 0.0005(5) 0.0027(5) 0.0018(5)
C3S 0.0345(10) 0.0454(11) 0.0881(16) -0.0054(9) 0.0344(10) -0.0184(11)
C4 0.0137(7) 0.0231(7) 0.0282(7) 0.0000(5) 0.0016(5) -0.0020(5)
C5 0.0176(7) 0.0269(7) 0.0221(7) -0.0032(5) 0.0030(5) -0.0018(5)
C6 0.0224(7) 0.0357(9) 0.0359(8) -0.0040(7) 0.0115(6) -0.0047(7)
C7 0.0385(10) 0.0429(10) 0.0428(9) -0.0094(8) 0.0200(8) 0.0041(8)
C8 0.0436(10) 0.0315(9) 0.0404(9) -0.0047(8) 0.0121(8) 0.0088(7)
C9 0.0269(8) 0.0262(8) 0.0296(8) -0.0003(6) 0.0016(6) 0.0006(6)
C10 0.0182(7) 0.0254(7) 0.0197(6) -0.0023(5) 0.0029(5) -0.0030(5)
C11 0.0174(7) 0.0228(7) 0.0224(7) -0.0004(5) 0.0051(5) -0.0033(5)
C12 0.0219(7) 0.0260(7) 0.0215(7) -0.0086(6) 0.0028(5) -0.0019(5)
C13 0.0352(9) 0.0376(9) 0.0247(8) -0.0153(7) 0.0089(6) -0.0067(6)
C14 0.0503(11) 0.0587(12) 0.0218(8) -0.0237(10) 0.0045(7) -0.0029(7)
C15 0.0464(11) 0.0636(13) 0.0257(9) -0.0191(10) -0.0125(7) 0.0141(8)
C16 0.0269(8) 0.0367(9) 0.0383(9) -0.0061(7) -0.0073(7) 0.0074(7)
C17 0.0198(7) 0.0259(7) 0.0255(7) -0.0075(6) 0.0003(5) 0.0017(6)

loop_
_atom_type_symbol
_atom_type_description
_atom_type_scat_dispersion_real
_atom_type_scat_dispersion_imag
_atom_type_scat_source
C C 0.0181 0.0091 'International Tables Vol C Tables 4.2.6.8 and 6.1.1.4'
H H 0.0000 0.0000 'International Tables Vol C Tables 4.2.6.8 and 6.1.1.4'
N N 0.0311 0.0180 'International Tables Vol C Tables 4.2.6.8 and 6.1.1.4'
O O 0.0492 0.0322 'International Tables Vol C Tables 4.2.6.8 and 6.1.1.4'

loop_
_geom_angle_atom_site_label_1
_geom_angle_atom_site_label_2
_geom_angle_atom_site_label_3
_geom_angle_site_symmetry_1
_geom_angle_site_symmetry_3
_geom_angle
C1 O1 H1 . . 109.5
C1S N1S C2S . . 120.93(14)
C1S N1S C3S . . 122.50(15)
C3S N1S C2S . . 116.58(15)
O1 C1 C2 . . 124.64(13)
O1 C1 C3 . 3_656 118.03(12)
C3 C1 C2 3_656 . 117.31(12)
O1S C1S N1S . . 125.67(15)
O1S C1S H1S . . 117.2
N1S C1S H1S . . 117.2
C1 C2 C11 . . 126.27(12)
C3 C2 C1 . . 120.79(13)
C3 C2 C11 . . 112.94(12)
N1S C2S H2SA . . 109.5
N1S C2S H2SB . . 109.5
N1S C2S H2SC . . 109.5
H2SA C2S H2SB . . 109.5
H2SA C2S H2SC . . 109.5
H2SB C2S H2SC . . 109.5
C1 C3 C2 3_656 . 121.89(12)
C1 C3 C4 3_656 . 124.68(12)
C2 C3 C4 . . 113.43(12)
N1S C3S H3SA . . 109.5
N1S C3S H3SB . . 109.5
N1S C3S H3SC . . 109.5
H3SA C3S H3SB . . 109.5
H3SA C3S H3SC . . 109.5
H3SB C3S H3SC . . 109.5
C3 C4 H4 . . 113.2
C3 C4 C5 . . 106.28(11)
C3 C4 C17 . . 105.55(11)
C5 C4 H4 . . 113.2
C5 C4 C17 . . 104.78(11)
C17 C4 H4 . . 113.2
C6 C5 C4 . . 126.78(13)
C6 C5 C10 . . 120.63(14)
C10 C5 C4 . . 112.55(12)
C5 C6 H6 . . 120.5
C5 C6 C7 . . 118.92(15)
C7 C6 H6 . . 120.5
C6 C7 H7 . . 119.7
C8 C7 C6 . . 120.68(15)
C8 C7 H7 . . 119.7
C7 C8 H8 . . 119.9
C7 C8 C9 . . 120.24(16)
C9 C8 H8 . . 119.9
C8 C9 H9 . . 120.3
C10 C9 C8 . . 119.44(15)
C10 C9 H9 . . 120.3
C5 C10 C11 . . 113.80(13)
C9 C10 C5 . . 120.08(13)
C9 C10 C11 . . 126.06(13)
C2 C11 H11 . . 113.2
C10 C11 C2 . . 106.38(11)
C10 C11 H11 . . 113.2
C10 C11 C12 . . 104.63(11)
C12 C11 C2 . . 105.47(11)
C12 C11 H11 . . 113.2
C13 C12 C11 . . 126.24(14)
C13 C12 C17 . . 120.79(14)
C17 C12 C11 . . 112.96(12)
C12 C13 H13 . . 120.6
C12 C13 C14 . . 118.84(17)
C14 C13 H13 . . 120.6
C13 C14 H14 . . 119.9
C15 C14 C13 . . 120.23(16)
C15 C14 H14 . . 119.9
C14 C15 H15 . . 119.4
C14 C15 C16 . . 121.11(16)
C16 C15 H15 . . 119.4
C15 C16 H16 . . 120.5
C17 C16 C15 . . 118.91(17)
C17 C16 H16 . . 120.5
C12 C17 C4 . . 113.40(12)
C16 C17 C4 . . 126.49(15)
C16 C17 C12 . . 120.10(14)

loop_
_geom_bond_atom_site_label_1
_geom_bond_atom_site_label_2
_geom_bond_site_symmetry_2
_geom_bond_distance
O1 H1 . 0.8400
O1 C1 . 1.3665(16)
O1S C1S . 1.2275(19)
N1S C1S . 1.318(2)
N1S C2S . 1.448(2)
N1S C3S . 1.446(2)
C1 C2 . 1.3951(19)
C1 C3 3_656 1.3939(19)
C1S H1S . 0.9500
C2 C3 . 1.3951(19)
C2 C11 . 1.5299(18)
C2S H2SA . 0.9800
C2S H2SB . 0.9800
C2S H2SC . 0.9800
C3 C1 3_656 1.3939(19)
C3 C4 . 1.5275(18)
C3S H3SA . 0.9800
C3S H3SB . 0.9800
C3S H3SC . 0.9800
C4 H4 . 1.0000
C4 C5 . 1.528(2)
C4 C17 . 1.529(2)
C5 C6 . 1.385(2)
C5 C10 . 1.397(2)
C6 H6 . 0.9500
C6 C7 . 1.395(2)
C7 H7 . 0.9500
C7 C8 . 1.381(3)
C8 H8 . 0.9500
C8 C9 . 1.396(2)
C9 H9 . 0.9500
C9 C10 . 1.383(2)
C10 C11 . 1.5257(18)
C11 H11 . 1.0000
C11 C12 . 1.5275(19)
C12 C13 . 1.385(2)
C12 C17 . 1.396(2)
C13 H13 . 0.9500
C13 C14 . 1.396(3)
C14 H14 . 0.9500
C14 C15 . 1.373(3)
C15 H15 . 0.9500
C15 C16 . 1.396(3)
C16 H16 . 0.9500
C16 C17 . 1.380(2)

loop_
_geom_hbond_atom_site_label_D
_geom_hbond_atom_site_label_H
_geom_hbond_atom_site_label_A
_geom_hbond_site_symmetry_A
_geom_hbond_distance_DH
_geom_hbond_distance_HA
_geom_hbond_distance_DA
_geom_hbond_angle_DHA
O1 H1 O1S . 0.84 1.86 2.6818(16) 164.3
C6 H6 O1 1_655 0.95 2.70 3.4912(19) 140.9
C11 H11 O1S . 1.00 2.42 3.2771(18) 143.3

loop_
_geom_torsion_atom_site_label_1
_geom_torsion_atom_site_label_2
_geom_torsion_atom_site_label_3
_geom_torsion_atom_site_label_4
_geom_torsion_site_symmetry_1
_geom_torsion_site_symmetry_4
_geom_torsion
O1 C1 C2 C3 . . -179.72(12)
O1 C1 C2 C11 . . 0.6(2)
C1 C2 C3 C1 . 3_656 0.9(2)
C1 C2 C3 C4 . . -178.88(12)
C1 C2 C11 C10 . . -126.00(14)
C1 C2 C11 C12 . . 123.23(14)
C1 C3 C4 C5 3_656 . 124.20(14)
C1 C3 C4 C17 3_656 . -124.87(14)
C2 C3 C4 C5 . . -55.99(15)
C2 C3 C4 C17 . . 54.95(15)
C2 C11 C12 C13 . . -125.00(15)
C2 C11 C12 C17 . . 55.92(15)
C2S N1S C1S O1S . . 0.1(3)
C3 C1 C2 C3 3_656 . -0.9(2)
C3 C1 C2 C11 3_656 . 179.41(12)
C3 C2 C11 C10 . . 54.29(15)
C3 C2 C11 C12 . . -56.48(14)
C3 C4 C5 C6 . . -126.94(15)
C3 C4 C5 C10 . . 55.23(15)
C3 C4 C17 C12 . . -55.49(15)
C3 C4 C17 C16 . . 125.76(15)
C3S N1S C1S O1S . . -179.44(19)
C4 C5 C6 C7 . . -177.19(14)
C4 C5 C10 C9 . . 177.50(12)
C4 C5 C10 C11 . . 0.03(16)
C5 C4 C17 C12 . . 56.50(15)
C5 C4 C17 C16 . . -122.25(16)
C5 C6 C7 C8 . . -0.1(3)
C5 C10 C11 C2 . . -55.02(15)
C5 C10 C11 C12 . . 56.33(15)
C6 C5 C10 C9 . . -0.5(2)
C6 C5 C10 C11 . . -177.95(13)
C6 C7 C8 C9 . . -0.4(3)
C7 C8 C9 C10 . . 0.4(3)
C8 C9 C10 C5 . . 0.0(2)
C8 C9 C10 C11 . . 177.18(14)
C9 C10 C11 C2 . . 127.69(14)
C9 C10 C11 C12 . . -120.96(15)
C10 C5 C6 C7 . . 0.5(2)
C10 C11 C12 C13 . . 122.99(15)
C10 C11 C12 C17 . . -56.08(15)
C11 C2 C3 C1 . 3_656 -179.33(12)
C11 C2 C3 C4 . . 0.85(16)
C11 C12 C13 C14 . . -177.77(14)
C11 C12 C17 C4 . . 0.02(17)
C11 C12 C17 C16 . . 178.85(13)
C12 C13 C14 C15 . . -1.1(3)
C13 C12 C17 C4 . . -179.11(13)
C13 C12 C17 C16 . . -0.3(2)
C13 C14 C15 C16 . . 0.0(3)
C14 C15 C16 C17 . . 0.9(3)
C15 C16 C17 C4 . . 177.86(15)
C15 C16 C17 C12 . . -0.8(2)
C17 C4 C5 C6 . . 121.59(15)
C17 C4 C5 C10 . . -56.24(14)
C17 C12 C13 C14 . . 1.2(2)

_cod_database_fobs_code 1543675
